data_1508963
loop_
_publ_author_name
'Liu, Gang'
'Pu, Shouzhi'
'Wang, Renjie'

_publ_section_title
;
 Photochromism of asymmetrical diarylethenes with a pyrrole unit: effects
 of aromatic stabilization energies of aryl rings.
;
_journal_issue 5
_journal_name_full 'Organic letters'
_journal_page_first 980
_journal_page_last 983
_journal_paper_doi 10.1021/ol400188h
_journal_volume 15
_journal_year 2013
_chemical_formula_sum 'C18 H13 F6 N3'
_chemical_formula_weight 385.31
_chemical_name_systematic
; 
  1-(2-methyl-3-pyridyl)-2-(2-cyano-1,5-
dimethyl-4-pyrryl)perfluorocyclopentene
;
_space_group_IT_number 14
_symmetry_cell_setting monoclinic
_symmetry_space_group_name_Hall '-P 2ybc'
_symmetry_space_group_name_H-M 'P 1 21/c 1'
_atom_sites_solution_hydrogens geom
_atom_sites_solution_primary direct
_atom_sites_solution_secondary difmap
_audit_creation_method SHELXL-97
_cell_angle_alpha 90.00
_cell_angle_beta 105.807(6)
_cell_angle_gamma 90.00
_cell_formula_units_Z 4
_cell_length_a 8.0432(4)
_cell_length_b 16.9675(7)
_cell_length_c 12.9693(7)
_cell_measurement_reflns_used 2500
_cell_measurement_temperature 293(2)
_cell_measurement_theta_max 28.4032
_cell_measurement_theta_min 2.6266
_cell_volume 1703.03(15)
_computing_cell_refinement 'Bruker SAINT'
_computing_data_collection 'Bruker APEX2'
_computing_data_reduction 'Bruker SAINT'
_computing_molecular_graphics 'Bruker SHELXTL'
_computing_publication_material 'Bruker SHELXTL'
_computing_structure_refinement 'SHELXL-97 (Sheldrick, 1997)'
_computing_structure_solution 'SHELXS-97 (Sheldrick, 1990)'
_diffrn_ambient_temperature 293(2)
_diffrn_measured_fraction_theta_full 0.999
_diffrn_measured_fraction_theta_max 0.999
_diffrn_measurement_device_type 'Bruker SMART APEX2 CCD diffractometer'
_diffrn_radiation_monochromator graphite
_diffrn_radiation_source 'Enhance (Mo) X-ray Source'
_diffrn_radiation_type MoK\a
_diffrn_radiation_wavelength 0.71073
_diffrn_reflns_av_R_equivalents 0.0319
_diffrn_reflns_av_sigmaI/netI 0.0294
_diffrn_reflns_limit_h_max 9
_diffrn_reflns_limit_h_min -9
_diffrn_reflns_limit_k_max 20
_diffrn_reflns_limit_k_min -20
_diffrn_reflns_limit_l_max 15
_diffrn_reflns_limit_l_min -15
_diffrn_reflns_number 10893
_diffrn_reflns_theta_full 25.02
_diffrn_reflns_theta_max 25.02
_diffrn_reflns_theta_min 2.63
_exptl_absorpt_coefficient_mu 0.137
_exptl_absorpt_correction_T_max 0.9731
_exptl_absorpt_correction_T_min 0.9601
_exptl_absorpt_correction_type multi-scan
_exptl_absorpt_process_details SADABS
_exptl_crystal_colour colourless
_exptl_crystal_density_diffrn 1.503
_exptl_crystal_density_method 'not measured'
_exptl_crystal_description block
_exptl_crystal_F_000 784
_exptl_crystal_size_max 0.30
_exptl_crystal_size_mid 0.20
_exptl_crystal_size_min 0.20
_refine_diff_density_max 0.194
_refine_diff_density_min -0.171
_refine_diff_density_rms 0.033
_refine_ls_extinction_method none
_refine_ls_goodness_of_fit_ref 1.052
_refine_ls_hydrogen_treatment constr
_refine_ls_matrix_type full
_refine_ls_number_parameters 247
_refine_ls_number_reflns 3014
_refine_ls_number_restraints 882
_refine_ls_restrained_S_all 0.988
_refine_ls_R_factor_all 0.0630
_refine_ls_R_factor_gt 0.0403
_refine_ls_shift/su_max 0.000
_refine_ls_shift/su_mean 0.000
_refine_ls_structure_factor_coef Fsqd
_refine_ls_weighting_details 'calc w=1/[\s^2^(Fo^2^)+(0.0482P)^2^+0.3728P] where P=(Fo^2^+2Fc^2^)/3'
_refine_ls_weighting_scheme calc
_refine_ls_wR_factor_gt 0.0992
_refine_ls_wR_factor_ref 0.1150
_reflns_number_gt 2148
_reflns_number_total 3014
_reflns_threshold_expression >2sigma(I)
_cod_data_source_file ol400188h_si_005.cif
_cod_data_source_block exp_1900
_cod_original_sg_symbol_H-M P21/c
_cod_database_code 1508963

loop_
_symmetry_equiv_pos_as_xyz
'x, y, z'
'-x, y+1/2, -z+1/2'
'-x, -y, -z'
'x, -y-1/2, z-1/2'

loop_
_atom_site_label
_atom_site_type_symbol
_atom_site_fract_x
_atom_site_fract_y
_atom_site_fract_z
_atom_site_U_iso_or_equiv
_atom_site_adp_type
_atom_site_occupancy
_atom_site_symmetry_multiplicity
_atom_site_calc_flag
_atom_site_refinement_flags
F1 F 1.18829(16) 0.47936(6) 0.24789(12) 0.0737(4) Uani 1 1 d U
F2 F 1.30897(14) 0.57964(8) 0.34002(10) 0.0680(4) Uani 1 1 d U
F3 F 1.2973(2) 0.52852(9) 0.09568(12) 0.0908(5) Uani 1 1 d U
F4 F 1.38789(16) 0.63609(9) 0.18038(12) 0.0853(5) Uani 1 1 d U
F5 F 1.03173(18) 0.59586(10) -0.01510(11) 0.0895(5) Uani 1 1 d U
F6 F 1.13825(18) 0.70599(9) 0.05662(13) 0.0892(5) Uani 1 1 d U
N1 N 0.6998(3) 0.50877(12) 0.36804(19) 0.0721(6) Uani 1 1 d U
N2 N 0.58498(19) 0.76267(9) 0.08309(13) 0.0421(4) Uani 1 1 d U
N3 N 0.2770(3) 0.73561(12) -0.16458(17) 0.0758(6) Uani 1 1 d U
C1 C 0.9712(3) 0.61559(14) 0.41454(18) 0.0615(6) Uani 1 1 d U
H1 H 1.0633 0.6508 0.4308 0.074 Uiso 1 1 calc R
C2 C 0.8806(4) 0.60022(16) 0.4884(2) 0.0753(7) Uani 1 1 d U
H2 H 0.9083 0.6250 0.5549 0.090 Uiso 1 1 calc R
C3 C 0.7492(4) 0.54735(18) 0.4601(2) 0.0781(8) Uani 1 1 d U
H3 H 0.6882 0.5373 0.5102 0.094 Uiso 1 1 calc R
C4 C 0.7882(3) 0.52403(12) 0.29530(18) 0.0533(5) Uani 1 1 d U
C5 C 0.7315(3) 0.47896(15) 0.1930(2) 0.0768(7) Uani 1 1 d U
H5A H 0.6420 0.4426 0.1970 0.115 Uiso 1 1 calc R
H5B H 0.8279 0.4504 0.1815 0.115 Uiso 1 1 calc R
H5C H 0.6881 0.5149 0.1347 0.115 Uiso 1 1 calc R
C6 C 0.9239(2) 0.57805(11) 0.31529(15) 0.0425(4) Uani 1 1 d U
C7 C 1.0184(2) 0.59406(10) 0.23426(15) 0.0387(4) Uani 1 1 d U
C8 C 1.1937(2) 0.55952(11) 0.24622(17) 0.0470(5) Uani 1 1 d U
C9 C 1.2512(3) 0.58832(12) 0.14941(18) 0.0531(5) Uani 1 1 d U
C10 C 1.0933(3) 0.63283(12) 0.07994(17) 0.0514(5) Uani 1 1 d U
C11 C 0.9638(2) 0.63442(10) 0.14274(15) 0.0388(4) Uani 1 1 d U
C12 C 0.7999(2) 0.67700(10) 0.10081(15) 0.0392(4) Uani 1 1 d U
C13 C 0.6820(2) 0.66546(11) -0.00070(16) 0.0462(5) Uani 1 1 d U
H13 H 0.6920 0.6290 -0.0522 0.055 Uiso 1 1 calc R
C14 C 0.5500(2) 0.71828(11) -0.00895(16) 0.0445(5) Uani 1 1 d U
C15 C 0.3983(3) 0.72845(12) -0.09483(18) 0.0530(5) Uani 1 1 d U
C16 C 0.7365(2) 0.73793(10) 0.15079(15) 0.0407(4) Uani 1 1 d U
C17 C 0.4746(3) 0.82579(12) 0.10467(19) 0.0575(6) Uani 1 1 d U
H17A H 0.4170 0.8078 0.1561 0.086 Uiso 1 1 calc R
H17B H 0.3903 0.8399 0.0394 0.086 Uiso 1 1 calc R
H17C H 0.5443 0.8709 0.1326 0.086 Uiso 1 1 calc R
C18 C 0.8123(3) 0.77545(12) 0.25666(18) 0.0613(6) Uani 1 1 d U
H18A H 0.8044 0.8317 0.2492 0.092 Uiso 1 1 calc R
H18B H 0.9314 0.7604 0.2830 0.092 Uiso 1 1 calc R
H18C H 0.7501 0.7585 0.3062 0.092 Uiso 1 1 calc R

loop_
_atom_site_aniso_label
_atom_site_aniso_U_11
_atom_site_aniso_U_22
_atom_site_aniso_U_33
_atom_site_aniso_U_23
_atom_site_aniso_U_13
_atom_site_aniso_U_12
F1 0.0708(8) 0.0403(7) 0.1172(12) 0.0129(7) 0.0377(8) 0.0132(6)
F2 0.0468(7) 0.0872(9) 0.0640(8) 0.0068(7) 0.0049(6) 0.0045(6)
F3 0.1028(11) 0.0916(11) 0.0887(11) -0.0068(9) 0.0444(9) 0.0404(9)
F4 0.0555(8) 0.1042(11) 0.0974(11) 0.0190(9) 0.0228(7) -0.0198(8)
F5 0.0746(9) 0.1443(14) 0.0529(8) -0.0210(9) 0.0229(7) 0.0212(9)
F6 0.0802(9) 0.0793(10) 0.1252(13) 0.0472(9) 0.0571(9) 0.0081(8)
N1 0.0701(12) 0.0657(12) 0.0952(16) 0.0198(12) 0.0473(12) 0.0058(10)
N2 0.0455(9) 0.0377(8) 0.0456(10) 0.0016(7) 0.0163(7) 0.0031(7)
N3 0.0691(13) 0.0773(14) 0.0686(14) 0.0067(11) -0.0024(11) 0.0072(11)
C1 0.0693(14) 0.0639(14) 0.0536(14) 0.0047(11) 0.0206(11) 0.0100(11)
C2 0.0967(19) 0.0837(17) 0.0521(15) 0.0059(13) 0.0312(14) 0.0236(16)
C3 0.0928(19) 0.0814(18) 0.0775(19) 0.0258(15) 0.0525(16) 0.0241(16)
C4 0.0503(11) 0.0478(11) 0.0668(14) 0.0131(11) 0.0245(10) 0.0065(10)
C5 0.0693(15) 0.0690(16) 0.096(2) -0.0108(14) 0.0296(14) -0.0196(13)
C6 0.0450(10) 0.0404(10) 0.0438(11) 0.0088(9) 0.0151(8) 0.0072(8)
C7 0.0388(9) 0.0333(9) 0.0455(11) -0.0011(8) 0.0141(8) -0.0005(8)
C8 0.0439(10) 0.0386(10) 0.0575(13) 0.0034(9) 0.0123(9) 0.0022(8)
C9 0.0462(11) 0.0520(12) 0.0673(14) -0.0045(11) 0.0257(10) 0.0007(10)
C10 0.0525(11) 0.0541(12) 0.0537(13) 0.0037(10) 0.0246(10) 0.0035(10)
C11 0.0430(10) 0.0333(9) 0.0432(11) -0.0009(8) 0.0169(8) -0.0010(8)
C12 0.0428(10) 0.0371(9) 0.0392(10) 0.0037(8) 0.0137(8) 0.0010(8)
C13 0.0565(11) 0.0437(10) 0.0406(11) 0.0001(9) 0.0170(9) 0.0028(9)
C14 0.0467(11) 0.0435(10) 0.0427(11) 0.0045(9) 0.0113(9) 0.0012(9)
C15 0.0546(12) 0.0498(12) 0.0525(13) 0.0046(10) 0.0112(11) 0.0030(10)
C16 0.0433(10) 0.0366(9) 0.0428(11) 0.0027(8) 0.0127(8) 0.0005(8)
C17 0.0546(12) 0.0486(12) 0.0713(15) -0.0003(11) 0.0203(11) 0.0126(10)
C18 0.0697(14) 0.0525(12) 0.0561(14) -0.0138(11) 0.0078(11) 0.0074(11)

loop_
_atom_type_symbol
_atom_type_description
_atom_type_scat_dispersion_real
_atom_type_scat_dispersion_imag
_atom_type_scat_source
C C 0.0033 0.0016 'International Tables Vol C Tables 4.2.6.8 and 6.1.1.4'
H H 0.0000 0.0000 'International Tables Vol C Tables 4.2.6.8 and 6.1.1.4'
N N 0.0061 0.0033 'International Tables Vol C Tables 4.2.6.8 and 6.1.1.4'
F F 0.0171 0.0103 'International Tables Vol C Tables 4.2.6.8 and 6.1.1.4'

loop_
_geom_angle_atom_site_label_1
_geom_angle_atom_site_label_2
_geom_angle_atom_site_label_3
_geom_angle
C3 N1 C4 116.7(2)
C16 N2 C14 109.09(15)
C16 N2 C17 125.81(16)
C14 N2 C17 125.10(16)
C2 C1 C6 119.6(2)
C3 C2 C1 117.2(3)
N1 C3 C2 126.2(2)
N1 C4 C6 122.0(2)
N1 C4 C5 115.5(2)
C6 C4 C5 122.5(2)
C1 C6 C4 118.38(19)
C1 C6 C7 120.55(18)
C4 C6 C7 121.06(18)
C11 C7 C6 128.07(16)
C11 C7 C8 111.41(17)
C6 C7 C8 120.43(16)
F2 C8 F1 104.73(16)
F2 C8 C7 112.88(17)
F1 C8 C7 111.07(15)
F2 C8 C9 111.70(16)
F1 C8 C9 110.50(17)
C7 C8 C9 106.06(15)
F4 C9 F3 107.10(17)
F4 C9 C8 110.76(18)
F3 C9 C8 111.91(17)
F4 C9 C10 110.98(17)
F3 C9 C10 111.61(18)
C8 C9 C10 104.56(15)
F6 C10 F5 106.05(18)
F6 C10 C11 112.09(17)
F5 C10 C11 111.75(17)
F6 C10 C9 110.72(17)
F5 C10 C9 110.20(17)
C11 C10 C9 106.11(17)
C7 C11 C12 128.61(17)
C7 C11 C10 111.56(16)
C12 C11 C10 119.83(16)
C16 C12 C13 107.47(16)
C16 C12 C11 126.79(16)
C13 C12 C11 125.68(17)
C14 C13 C12 106.93(17)
C13 C14 N2 108.64(16)
C13 C14 C15 128.46(19)
N2 C14 C15 122.90(17)
N3 C15 C14 179.0(3)
N2 C16 C12 107.87(16)
N2 C16 C18 122.31(17)
C12 C16 C18 129.79(17)

loop_
_geom_bond_atom_site_label_1
_geom_bond_atom_site_label_2
_geom_bond_distance
F1 C8 1.361(2)
F2 C8 1.357(2)
F3 C9 1.339(2)
F4 C9 1.337(2)
F5 C10 1.351(2)
F6 C10 1.350(2)
N1 C3 1.325(3)
N1 C4 1.352(3)
N2 C16 1.360(2)
N2 C14 1.374(2)
N2 C17 1.466(2)
N3 C15 1.142(3)
C1 C2 1.377(3)
C1 C6 1.393(3)
C2 C3 1.358(4)
C4 C6 1.394(3)
C4 C5 1.491(3)
C6 C7 1.480(3)
C7 C11 1.337(3)
C7 C8 1.496(3)
C8 C9 1.531(3)
C9 C10 1.540(3)
C10 C11 1.487(3)
C11 C12 1.472(2)
C12 C16 1.389(3)
C12 C13 1.411(3)
C13 C14 1.371(3)
C14 C15 1.421(3)
C16 C18 1.485(3)

loop_
_cod_related_entry_id
_cod_related_entry_code
_cod_related_entry_database
1 30652132 ChemSpider
